data_1573911
loop_
_publ_author_name
'Datta, Paramita'
'Maji, Subir'
'Biswas, Prativa'
'Jain, Divya'
'Dey, Partha Protim'
'Mandal, Swadhin K.'

_publ_section_title
;
 An organophotocatalytic redox-neutral strategy for late-stage drug
 functionalization with SO<sub>2</sub> gas.
;
_journal_issue 12
_journal_name_full 'Chemical science'
_journal_page_first 5064
_journal_page_last 5075
_journal_paper_doi 10.1039/d4sc08380f
_journal_volume 16
_journal_year 2025
_chemical_formula_moiety 'C15 H13 Cl2 N3 O2 S'
_chemical_formula_sum 'C15 H13 Cl2 N3 O2 S'
_chemical_formula_weight 370.24
_space_group_crystal_system monoclinic
_space_group_IT_number 14
_space_group_name_Hall '-P 2ybc'
_space_group_name_H-M_alt 'P 1 21/c 1'
_atom_sites_solution_hydrogens geom
_atom_sites_solution_primary dual
_audit_creation_date 2024-08-28
_audit_creation_method
;
Olex2 1.5
(compiled 2023.03.06 svn.rbb2c1857 for OlexSys, GUI svn.r6748)
;
_audit_update_record
;
2024-08-28 deposited with the CCDC.	2025-02-13 downloaded from the CCDC.
;
_cell_angle_alpha 90
_cell_angle_beta 95.595(7)
_cell_angle_gamma 90
_cell_formula_units_Z 4
_cell_length_a 15.203(3)
_cell_length_b 14.457(2)
_cell_length_c 7.3056(14)
_cell_measurement_reflns_used 9965
_cell_measurement_temperature 293.15
_cell_measurement_theta_max 28.317
_cell_measurement_theta_min 2.692
_cell_volume 1598.0(5)
_computing_cell_refinement 'SAINT V8.40B (?, 2016)'
_computing_data_reduction 'SAINT V8.40B (?, 2016)'
_computing_molecular_graphics 'Olex2 1.5 (Dolomanov et al., 2009)'
_computing_publication_material 'Olex2 1.5 (Dolomanov et al., 2009)'
_computing_structure_refinement 'SHELXL 2018/3 (Sheldrick, 2015)'
_computing_structure_solution 'SHELXT 2018/2 (Sheldrick, 2018)'
_diffrn_ambient_temperature 293.15
_diffrn_measured_fraction_theta_full 1.000
_diffrn_measured_fraction_theta_max 0.998
_diffrn_measurement_device_type 'Bruker D8 QUEST'
_diffrn_measurement_method 'Four-circle Kappa diffractometer'
_diffrn_radiation_type MoK\a
_diffrn_radiation_wavelength 0.71073
_diffrn_reflns_av_R_equivalents 0.1007
_diffrn_reflns_av_unetI/netI 0.0506
_diffrn_reflns_Laue_measured_fraction_full 1.000
_diffrn_reflns_Laue_measured_fraction_max 0.998
_diffrn_reflns_limit_h_max 20
_diffrn_reflns_limit_h_min -20
_diffrn_reflns_limit_k_max 19
_diffrn_reflns_limit_k_min -19
_diffrn_reflns_limit_l_max 9
_diffrn_reflns_limit_l_min -9
_diffrn_reflns_number 50283
_diffrn_reflns_point_group_measured_fraction_full 1.000
_diffrn_reflns_point_group_measured_fraction_max 0.998
_diffrn_reflns_theta_full 25.242
_diffrn_reflns_theta_max 28.317
_diffrn_reflns_theta_min 1.948
_diffrn_source_current 1.4
_diffrn_source_power 0.07
_diffrn_source_voltage 50.0
_exptl_absorpt_coefficient_mu 0.549
_exptl_absorpt_correction_T_max 0.9775
_exptl_absorpt_correction_T_min 0.8136
_exptl_absorpt_correction_type multi-scan
_exptl_absorpt_process_details
;
SADABS-2016/2 (Bruker,2016/2) was used for absorption correction.
wR2(int) was 0.1594 before and 0.1179 after correction.
The Ratio of minimum to maximum transmission is 0.8323.
The \l/2 correction factor is 0.00150.
;
_exptl_crystal_colour 'clear light colourless'
_exptl_crystal_colour_lustre clear
_exptl_crystal_colour_modifier light
_exptl_crystal_colour_primary colourless
_exptl_crystal_density_diffrn 1.539
_exptl_crystal_description block
_exptl_crystal_F_000 760
_exptl_crystal_size_max 0.143
_exptl_crystal_size_mid 0.131
_exptl_crystal_size_min 0.12
_refine_diff_density_max 0.829
_refine_diff_density_min -0.865
_refine_diff_density_rms 0.083
_refine_ls_extinction_method none
_refine_ls_goodness_of_fit_ref 1.046
_refine_ls_hydrogen_treatment constr
_refine_ls_matrix_type full
_refine_ls_number_parameters 208
_refine_ls_number_reflns 3968
_refine_ls_number_restraints 0
_refine_ls_restrained_S_all 1.046
_refine_ls_R_factor_all 0.0448
_refine_ls_R_factor_gt 0.0421
_refine_ls_shift/su_max 0.001
_refine_ls_shift/su_mean 0.000
_refine_ls_structure_factor_coef Fsqd
_refine_ls_weighting_details 'w=1/[\s^2^(Fo^2^)+(0.0669P)^2^+0.8818P] where P=(Fo^2^+2Fc^2^)/3'
_refine_ls_weighting_scheme calc
_refine_ls_wR_factor_gt 0.1170
_refine_ls_wR_factor_ref 0.1194
_reflns_Friedel_coverage 0.000
_reflns_number_gt 3607
_reflns_number_total 3968
_reflns_threshold_expression 'I > 2\s(I)'
_cod_data_source_file d4sc08380f2.cif
_cod_data_source_block skmpd3
_cod_depositor_comments 'Adding full bibliography for 1573911--1573921.cif.'
_cod_database_code 1573911
_shelx_shelxl_version_number 2018/3
_shelx_space_group_comment
;
The symmetry employed for this shelxl refinement is uniquely defined
by the following loop, which should always be used as a source of
symmetry information in preference to the above space-group names.
They are only intended as comments.
;
_olex2_refinement_description
;
1.a Secondary CH2 refined with riding coordinates:
 C9(H9A,H9B), C8(H8A,H8B)
1.b Aromatic/amide H refined with riding coordinates:
 N3(H3), C11(H11), C13(H13), C12(H12), C2(H2), C6(H6), C3(H3A), C5(H5), C4(H4)
;
_olex2_submission_special_instructions 'No special instructions were received'

loop_
_space_group_symop_operation_xyz
'x, y, z'
'-x, y+1/2, -z+1/2'
'-x, -y, -z'
'x, -y-1/2, z-1/2'

loop_
_atom_site_label
_atom_site_type_symbol
_atom_site_fract_x
_atom_site_fract_y
_atom_site_fract_z
_atom_site_U_iso_or_equiv
_atom_site_adp_type
_atom_site_occupancy
_atom_site_site_symmetry_order
_atom_site_calc_flag
_atom_site_refinement_flags_posn
_atom_site_refinement_flags_adp
_atom_site_refinement_flags_occupancy
_atom_site_disorder_assembly
_atom_site_disorder_group
S1 S 0.34633(3) 0.58370(3) 0.62988(5) 0.02022(12) Uani 1 1 d . . . . .
Cl1 Cl 0.39388(3) 0.29866(3) 0.21199(6) 0.03003(13) Uani 1 1 d . . . . .
Cl2 Cl 0.11559(3) 0.52940(3) 0.12958(7) 0.03508(14) Uani 1 1 d . . . . .
O2 O 0.35135(9) 0.49709(9) 0.72481(17) 0.0279(3) Uani 1 1 d . . . . .
O1 O 0.39251(9) 0.66130(10) 0.71555(17) 0.0310(3) Uani 1 1 d . . . . .
N3 N 0.28581(9) 0.46204(10) 0.31056(19) 0.0211(3) Uani 1 1 d . . . . .
H3 H 0.265814 0.458922 0.416524 0.025 Uiso 1 1 calc R U . . .
N1 N 0.38583(10) 0.57393(10) 0.43017(19) 0.0231(3) Uani 1 1 d . . . . .
N2 N 0.39233(12) 0.53574(11) 0.1380(2) 0.0314(4) Uani 1 1 d . . . . .
C15 C 0.24878(10) 0.40627(11) 0.1675(2) 0.0185(3) Uani 1 1 d . . . . .
C7 C 0.34877(10) 0.51752(11) 0.2868(2) 0.0189(3) Uani 1 1 d . . . . .
C14 C 0.16405(11) 0.42463(11) 0.0819(2) 0.0220(3) Uani 1 1 d . . . . .
C11 C 0.24214(11) 0.25840(13) 0.0054(2) 0.0259(3) Uani 1 1 d . . . . .
H11 H 0.268125 0.201838 -0.017252 0.031 Uiso 1 1 calc R U . . .
C10 C 0.28696(10) 0.32259(12) 0.1192(2) 0.0213(3) Uani 1 1 d . . . . .
C13 C 0.11905(11) 0.36293(13) -0.0382(2) 0.0264(4) Uani 1 1 d . . . . .
H13 H 0.063163 0.377533 -0.093975 0.032 Uiso 1 1 calc R U . . .
C1 C 0.23432(11) 0.61343(12) 0.5806(2) 0.0235(3) Uani 1 1 d . . . . .
C12 C 0.15822(12) 0.27905(13) -0.0746(3) 0.0282(4) Uani 1 1 d . . . . .
H12 H 0.127936 0.236603 -0.152929 0.034 Uiso 1 1 calc R U . . .
C9 C 0.45276(12) 0.61350(12) 0.1661(2) 0.0258(3) Uani 1 1 d . . . . .
H9A H 0.429627 0.667482 0.098756 0.031 Uiso 1 1 calc R U . . .
H9B H 0.510185 0.598294 0.126950 0.031 Uiso 1 1 calc R U . . .
C8 C 0.45896(12) 0.63038(13) 0.3724(2) 0.0275(4) Uani 1 1 d . . . . .
H8A H 0.515433 0.609921 0.431977 0.033 Uiso 1 1 calc R U . . .
H8B H 0.450823 0.695309 0.399727 0.033 Uiso 1 1 calc R U . . .
C2 C 0.17016(13) 0.55541(15) 0.6379(3) 0.0321(4) Uani 1 1 d . . . . .
H2 H 0.185363 0.499831 0.696785 0.039 Uiso 1 1 calc R U . . .
C6 C 0.21384(15) 0.69698(14) 0.4921(3) 0.0362(4) Uani 1 1 d . . . . .
H6 H 0.258229 0.735304 0.456341 0.043 Uiso 1 1 calc R U . . .
C3 C 0.08175(14) 0.5825(2) 0.6048(3) 0.0471(6) Uani 1 1 d . . . . .
H3A H 0.037233 0.545473 0.643995 0.057 Uiso 1 1 calc R U . . .
C5 C 0.12599(18) 0.72163(19) 0.4585(3) 0.0514(6) Uani 1 1 d . . . . .
H5 H 0.110739 0.776879 0.398330 0.062 Uiso 1 1 calc R U . . .
C4 C 0.06067(16) 0.6646(2) 0.5138(3) 0.0552(7) Uani 1 1 d . . . . .
H4 H 0.001701 0.681621 0.489534 0.066 Uiso 1 1 calc R U . . .

loop_
_atom_site_aniso_label
_atom_site_aniso_U_11
_atom_site_aniso_U_22
_atom_site_aniso_U_33
_atom_site_aniso_U_23
_atom_site_aniso_U_13
_atom_site_aniso_U_12
S1 0.0237(2) 0.0230(2) 0.0138(2) -0.00222(13) 0.00099(14) -0.00220(14)
Cl1 0.0202(2) 0.0393(3) 0.0302(2) -0.00866(17) 0.00047(16) 0.00718(15)
Cl2 0.0349(3) 0.0325(2) 0.0363(3) -0.00502(18) -0.00472(19) 0.01239(17)
O2 0.0351(7) 0.0296(6) 0.0186(6) 0.0046(5) 0.0001(5) 0.0036(5)
O1 0.0366(7) 0.0352(7) 0.0213(6) -0.0108(5) 0.0022(5) -0.0109(5)
N3 0.0218(6) 0.0259(7) 0.0158(6) -0.0046(5) 0.0030(5) -0.0039(5)
N1 0.0244(7) 0.0285(7) 0.0172(6) -0.0056(5) 0.0053(5) -0.0099(5)
N2 0.0441(9) 0.0331(8) 0.0180(7) -0.0031(6) 0.0076(6) -0.0173(7)
C15 0.0191(7) 0.0222(7) 0.0146(7) -0.0018(5) 0.0033(5) -0.0032(5)
C7 0.0212(7) 0.0197(7) 0.0153(7) -0.0010(5) -0.0005(6) 0.0013(5)
C14 0.0224(8) 0.0246(8) 0.0190(7) -0.0002(6) 0.0025(6) 0.0000(6)
C11 0.0272(8) 0.0272(8) 0.0242(8) -0.0085(6) 0.0065(6) -0.0025(6)
C10 0.0185(7) 0.0274(8) 0.0183(7) -0.0029(6) 0.0033(6) -0.0002(6)
C13 0.0198(7) 0.0371(9) 0.0217(8) -0.0031(7) -0.0009(6) -0.0024(6)
C1 0.0262(8) 0.0274(8) 0.0168(7) -0.0034(6) 0.0024(6) 0.0035(6)
C12 0.0255(8) 0.0355(9) 0.0239(8) -0.0111(7) 0.0039(6) -0.0094(7)
C9 0.0275(8) 0.0280(8) 0.0225(8) 0.0006(6) 0.0055(6) -0.0065(7)
C8 0.0316(9) 0.0273(8) 0.0241(8) -0.0012(6) 0.0054(7) -0.0112(7)
C2 0.0285(9) 0.0422(10) 0.0265(9) -0.0034(8) 0.0067(7) -0.0035(8)
C6 0.0479(12) 0.0318(10) 0.0285(10) 0.0021(7) 0.0020(8) 0.0101(8)
C3 0.0272(10) 0.0767(17) 0.0387(12) -0.0163(11) 0.0095(9) -0.0009(10)
C5 0.0613(15) 0.0547(14) 0.0365(12) -0.0054(10) -0.0034(11) 0.0334(12)
C4 0.0374(12) 0.087(2) 0.0398(13) -0.0228(12) -0.0025(10) 0.0293(13)

loop_
_atom_type_symbol
_atom_type_description
_atom_type_scat_dispersion_real
_atom_type_scat_dispersion_imag
_atom_type_scat_source
C C 0.0033 0.0016 'International Tables Vol C Tables 4.2.6.8 and 6.1.1.4'
H H 0.0000 0.0000 'International Tables Vol C Tables 4.2.6.8 and 6.1.1.4'
Cl Cl 0.1484 0.1585 'International Tables Vol C Tables 4.2.6.8 and 6.1.1.4'
N N 0.0061 0.0033 'International Tables Vol C Tables 4.2.6.8 and 6.1.1.4'
O O 0.0106 0.0060 'International Tables Vol C Tables 4.2.6.8 and 6.1.1.4'
S S 0.1246 0.1234 'International Tables Vol C Tables 4.2.6.8 and 6.1.1.4'

loop_
_geom_angle_atom_site_label_1
_geom_angle_atom_site_label_2
_geom_angle_atom_site_label_3
_geom_angle
_geom_angle_site_symmetry_1
_geom_angle_site_symmetry_3
_geom_angle_publ_flag
O2 S1 O1 118.20(8) . . ?
O2 S1 N1 110.48(8) . . ?
O2 S1 C1 108.55(8) . . ?
O1 S1 N1 104.47(7) . . ?
O1 S1 C1 108.73(8) . . ?
N1 S1 C1 105.69(8) . . ?
C15 N3 H3 119.5 . . ?
C7 N3 H3 119.5 . . ?
C7 N3 C15 121.04(14) . . ?
C7 N1 S1 124.10(11) . . ?
C7 N1 C8 111.58(13) . . ?
C8 N1 S1 124.04(11) . . ?
C7 N2 C9 112.93(14) . . ?
N3 C15 C14 120.75(14) . . ?
N3 C15 C10 122.74(14) . . ?
C14 C15 C10 115.87(14) . . ?
N3 C7 N1 121.13(14) . . ?
N3 C7 N2 131.73(15) . . ?
N2 C7 N1 107.13(14) . . ?
C15 C14 Cl2 117.76(12) . . ?
C13 C14 Cl2 119.78(13) . . ?
C13 C14 C15 122.46(16) . . ?
C10 C11 H11 120.3 . . ?
C10 C11 C12 119.34(16) . . ?
C12 C11 H11 120.3 . . ?
C15 C10 Cl1 117.99(12) . . ?
C11 C10 Cl1 119.34(13) . . ?
C11 C10 C15 122.65(15) . . ?
C14 C13 H13 120.3 . . ?
C14 C13 C12 119.31(16) . . ?
C12 C13 H13 120.3 . . ?
C2 C1 S1 119.17(14) . . ?
C2 C1 C6 122.36(18) . . ?
C6 C1 S1 118.41(15) . . ?
C11 C12 C13 120.20(16) . . ?
C11 C12 H12 119.9 . . ?
C13 C12 H12 119.9 . . ?
N2 C9 H9A 111.0 . . ?
N2 C9 H9B 111.0 . . ?
N2 C9 C8 103.95(13) . . ?
H9A C9 H9B 109.0 . . ?
C8 C9 H9A 111.0 . . ?
C8 C9 H9B 111.0 . . ?
N1 C8 C9 102.66(13) . . ?
N1 C8 H8A 111.2 . . ?
N1 C8 H8B 111.2 . . ?
C9 C8 H8A 111.2 . . ?
C9 C8 H8B 111.2 . . ?
H8A C8 H8B 109.1 . . ?
C1 C2 H2 120.9 . . ?
C1 C2 C3 118.2(2) . . ?
C3 C2 H2 120.9 . . ?
C1 C6 H6 120.8 . . ?
C5 C6 C1 118.4(2) . . ?
C5 C6 H6 120.8 . . ?
C2 C3 H3A 120.1 . . ?
C4 C3 C2 119.8(2) . . ?
C4 C3 H3A 120.1 . . ?
C6 C5 H5 119.9 . . ?
C6 C5 C4 120.3(2) . . ?
C4 C5 H5 119.9 . . ?
C3 C4 H4 119.5 . . ?
C5 C4 C3 120.9(2) . . ?
C5 C4 H4 119.5 . . ?

loop_
_geom_bond_atom_site_label_1
_geom_bond_atom_site_label_2
_geom_bond_distance
_geom_bond_site_symmetry_2
_geom_bond_publ_flag
S1 O2 1.4298(13) . ?
S1 O1 1.4344(13) . ?
S1 N1 1.6371(14) . ?
S1 C1 1.7591(17) . ?
Cl1 C10 1.7339(17) . ?
Cl2 C14 1.7345(17) . ?
N3 H3 0.8600 . ?
N3 C15 1.3945(19) . ?
N3 C7 1.274(2) . ?
N1 C7 1.402(2) . ?
N1 C8 1.474(2) . ?
N2 C7 1.352(2) . ?
N2 C9 1.454(2) . ?
C15 C14 1.401(2) . ?
C15 C10 1.402(2) . ?
C14 C13 1.384(2) . ?
C11 H11 0.9300 . ?
C11 C10 1.381(2) . ?
C11 C12 1.383(3) . ?
C13 H13 0.9300 . ?
C13 C12 1.388(3) . ?
C1 C2 1.382(3) . ?
C1 C6 1.391(3) . ?
C12 H12 0.9300 . ?
C9 H9A 0.9700 . ?
C9 H9B 0.9700 . ?
C9 C8 1.521(2) . ?
C8 H8A 0.9700 . ?
C8 H8B 0.9700 . ?
C2 H2 0.9300 . ?
C2 C3 1.398(3) . ?
C6 H6 0.9300 . ?
C6 C5 1.381(3) . ?
C3 H3A 0.9300 . ?
C3 C4 1.382(4) . ?
C5 H5 0.9300 . ?
C5 C4 1.381(4) . ?
C4 H4 0.9300 . ?

loop_
_geom_torsion_atom_site_label_1
_geom_torsion_atom_site_label_2
_geom_torsion_atom_site_label_3
_geom_torsion_atom_site_label_4
_geom_torsion
_geom_torsion_site_symmetry_1
_geom_torsion_site_symmetry_2
_geom_torsion_site_symmetry_3
_geom_torsion_site_symmetry_4
_geom_torsion_publ_flag
S1 N1 C7 N3 -7.3(2) . . . . ?
S1 N1 C7 N2 172.75(13) . . . . ?
S1 N1 C8 C9 -165.24(13) . . . . ?
S1 C1 C2 C3 177.04(15) . . . . ?
S1 C1 C6 C5 -178.02(16) . . . . ?
Cl2 C14 C13 C12 -179.62(14) . . . . ?
O2 S1 N1 C7 63.63(16) . . . . ?
O2 S1 N1 C8 -122.93(15) . . . . ?
O2 S1 C1 C2 1.19(17) . . . . ?
O2 S1 C1 C6 178.38(14) . . . . ?
O1 S1 N1 C7 -168.25(14) . . . . ?
O1 S1 N1 C8 5.19(17) . . . . ?
O1 S1 C1 C2 -128.61(15) . . . . ?
O1 S1 C1 C6 48.58(16) . . . . ?
N3 C15 C14 Cl2 11.5(2) . . . . ?
N3 C15 C14 C13 -168.91(16) . . . . ?
N3 C15 C10 Cl1 -12.2(2) . . . . ?
N3 C15 C10 C11 166.15(16) . . . . ?
N1 S1 C1 C2 119.72(15) . . . . ?
N1 S1 C1 C6 -63.10(16) . . . . ?
N2 C9 C8 N1 -12.37(19) . . . . ?
C15 N3 C7 N1 179.72(15) . . . . ?
C15 N3 C7 N2 -0.4(3) . . . . ?
C15 C14 C13 C12 0.8(3) . . . . ?
C7 N3 C15 C14 -107.92(18) . . . . ?
C7 N3 C15 C10 81.6(2) . . . . ?
C7 N1 C8 C9 8.9(2) . . . . ?
C7 N2 C9 C8 12.9(2) . . . . ?
C14 C15 C10 Cl1 176.89(12) . . . . ?
C14 C15 C10 C11 -4.7(2) . . . . ?
C14 C13 C12 C11 -1.4(3) . . . . ?
C10 C15 C14 Cl2 -177.43(12) . . . . ?
C10 C15 C14 C13 2.2(2) . . . . ?
C10 C11 C12 C13 -1.0(3) . . . . ?
C1 S1 N1 C7 -53.60(16) . . . . ?
C1 S1 N1 C8 119.84(15) . . . . ?
C1 C2 C3 C4 1.3(3) . . . . ?
C1 C6 C5 C4 0.7(3) . . . . ?
C12 C11 C10 Cl1 -177.38(14) . . . . ?
C12 C11 C10 C15 4.2(3) . . . . ?
C9 N2 C7 N3 172.56(18) . . . . ?
C9 N2 C7 N1 -7.5(2) . . . . ?
C8 N1 C7 N3 178.51(15) . . . . ?
C8 N1 C7 N2 -1.4(2) . . . . ?
C2 C1 C6 C5 -0.9(3) . . . . ?
C2 C3 C4 C5 -1.5(3) . . . . ?
C6 C1 C2 C3 0.0(3) . . . . ?
C6 C5 C4 C3 0.6(4) . . . . ?
